data_2002422
loop_
_publ_author_name
'Halle, G'
'Mueller-Buschbaum, Hk'

_publ_section_title
;
Zur Kristallchemie der Oxotantalate M4 Ta2 O9. Ueber Mg4 Ta2 O9 und Mg2
Ni2 Ta2 O9
;
_journal_name_full
;
Zeitschrift fuer Anorganische und Allgemeine Chemie
;
_journal_page_first 87
_journal_page_last 90
_journal_paper_doi 10.1002/zaac.19885620110
_journal_volume 562
_journal_year 1988
_chemical_formula_structural 'Mg4 (Ta2 O9)'
_chemical_formula_sum 'Mg4 O9 Ta2'
_chemical_name_systematic 'Magnesium tri-$-mue-oxo-hexaoxoditantalate'
_space_group_IT_number 165
_symmetry_cell_setting trigonal
_symmetry_Int_Tables_number 165
_symmetry_space_group_name_Hall '-P 3 2"c'
_symmetry_space_group_name_H-M 'P -3 c 1'
_cell_angle_alpha 90
_cell_angle_beta 90
_cell_angle_gamma 120
_cell_formula_units_Z 2
_cell_length_a 5.1654(11)
_cell_length_b 5.1654(11)
_cell_length_c 14.0463(36)
_cell_volume 324.6
_refine_ls_R_factor_all 0.074
_cod_database_code 2002422

loop_
_symmetry_equiv_pos_as_xyz
x,y,z
-y,x-y,z
y-x,-x,z
-y,-x,1/2+z
x,x-y,1/2+z
y-x,y,1/2+z
-x,-y,-z
y,y-x,-z
x-y,x,-z
y,x,1/2-z
-x,y-x,1/2-z
x-y,-y,1/2-z

loop_
_atom_site_label
_atom_site_type_symbol
_atom_site_symmetry_multiplicity
_atom_site_Wyckoff_symbol
_atom_site_fract_x
_atom_site_fract_y
_atom_site_fract_z
_atom_site_occupancy
_atom_site_attached_hydrogens
_atom_site_calc_flag
Mg1 Mg2+ 4 d 0.3333 0.6667 0.0164(11) 1. 0 d
Mg2 Mg2+ 4 d 0.3333 0.6667 0.3085(10) 1. 0 d
Ta1 Ta5+ 4 c 0. 0. 0.3574(1) 1. 0 d
O1 O2- 12 g 0.351(4) 0.318(4) 0.086(1) 1. 0 d
O2 O2- 6 f 0.290(5) 0. 0.25 1. 0 d

loop_
_atom_type_symbol
_atom_type_oxidation_number
Mg2+ 2.000
Ta5+ 5.000
O2- -2.000
